data_4063259
loop_
_publ_author_name
'Preston A. Chase'
'Lee D. Henderson'
'Warren E. Piers'
'Masood Parvez'
'William Clegg'
'Mark R. J. Elsegood'

_publ_section_title
;
 Bifunctional Perfluoroaryl Boranes: Synthesis and Coordination
 Chemistry with Neutral Lewis Base Donors
;
_journal_issue 2
_journal_name_full Organometallics
_journal_page_first 349
_journal_page_last 357
_journal_paper_doi 10.1021/om050764t
_journal_volume 25
_journal_year 2006
_chemical_formula_sum 'C35 H8 B2 Cl2 F24 N2'
_chemical_formula_weight 1004.95
_space_group_IT_number 14
_symmetry_cell_setting monoclinic
_symmetry_space_group_name_Hall '-P 2ybc'
_symmetry_space_group_name_H-M 'P 1 21/c 1'
_atom_sites_solution_hydrogens geom
_atom_sites_solution_primary direct
_atom_sites_solution_secondary difmap
_audit_creation_method SHELXL-97
_cell_angle_alpha 90.00
_cell_angle_beta 105.369(8)
_cell_angle_gamma 90.00
_cell_formula_units_Z 4
_cell_length_a 13.8512(10)
_cell_length_b 13.3129(8)
_cell_length_c 20.046(2)
_cell_measurement_reflns_used 8008
_cell_measurement_temperature 173(2)
_cell_measurement_theta_max 27.5
_cell_measurement_theta_min 1.0
_cell_volume 3564.3(5)
_computing_cell_refinement 'HKL DENZO (Otwinowski & Minor, 1997)'
_computing_data_collection 'COLLECT (Hooft, 1998)'
_computing_data_reduction 'SCALEPACK (Otwinowski & Minor, 1997)'
_computing_molecular_graphics 'ORTEPII (Johnson, 1976)'
_computing_publication_material 'SHELXL-97 (Sheldrick, 1997)'
_computing_structure_refinement 'SHELXL-97 (Sheldrick, 1997)'
_computing_structure_solution 'SAPI91 (Fan, 1991)'
_diffrn_ambient_temperature 173(2)
_diffrn_measured_fraction_theta_full 0.997
_diffrn_measured_fraction_theta_max 0.977
_diffrn_measurement_device_type 'Nonius KappaCCD'
_diffrn_measurement_method ' \w and \f '
_diffrn_radiation_monochromator graphite
_diffrn_radiation_source 'fine-focus sealed tube'
_diffrn_radiation_type MoK\a
_diffrn_radiation_wavelength 0.71073
_diffrn_reflns_av_R_equivalents 0.0777
_diffrn_reflns_av_sigmaI/netI 0.0531
_diffrn_reflns_limit_h_max 17
_diffrn_reflns_limit_h_min -17
_diffrn_reflns_limit_k_max 16
_diffrn_reflns_limit_k_min -17
_diffrn_reflns_limit_l_max 26
_diffrn_reflns_limit_l_min -23
_diffrn_reflns_number 41462
_diffrn_reflns_theta_full 27.52
_diffrn_reflns_theta_max 27.52
_diffrn_reflns_theta_min 5.91
_exptl_absorpt_coefficient_mu 0.342
_exptl_absorpt_correction_T_max 0.9666
_exptl_absorpt_correction_T_min 0.9042
_exptl_absorpt_correction_type none
_exptl_crystal_colour colorless
_exptl_crystal_density_diffrn 1.873
_exptl_crystal_density_method 'not measured'
_exptl_crystal_description prism
_exptl_crystal_F_000 1968
_exptl_crystal_size_max 0.30
_exptl_crystal_size_mid 0.15
_exptl_crystal_size_min 0.10
_refine_diff_density_max 0.443
_refine_diff_density_min -0.589
_refine_diff_density_rms 0.064
_refine_ls_extinction_method none
_refine_ls_goodness_of_fit_ref 1.068
_refine_ls_hydrogen_treatment constr
_refine_ls_matrix_type full
_refine_ls_number_parameters 588
_refine_ls_number_reflns 8008
_refine_ls_number_restraints 0
_refine_ls_restrained_S_all 1.068
_refine_ls_R_factor_all 0.0879
_refine_ls_R_factor_gt 0.0466
_refine_ls_shift/su_max 0.001
_refine_ls_shift/su_mean 0.000
_refine_ls_structure_factor_coef Fsqd
_refine_ls_weighting_details 'calc w=1/[\s^2^(Fo^2^)+(0.0365P)^2^+3.6800P] where P=(Fo^2^+2Fc^2^)/3'
_refine_ls_weighting_scheme calc
_refine_ls_wR_factor_gt 0.0955
_refine_ls_wR_factor_ref 0.1156
_reflns_number_gt 5361
_reflns_number_total 8008
_reflns_threshold_expression >2sigma(I)
_cod_depositor_comments
;
The following automatic conversions were performed:
'_symmetry_cell_setting' value 'Monoclinic' changed to 'monoclinic'
according to '/home/saulius/struct/CIF-dictionaries/cif_core.dic'
dictionary named 'cif_core.dic' version 2.4.1 from 2010-06-29.

Automatic conversion script
Id: cif_fix_enum 1527 2010-12-29 10:47:43Z saulius 
;
_cod_original_sg_symbol_H-M P21/c
_cod_database_code 4063259

loop_
_symmetry_equiv_pos_as_xyz
'x, y, z'
'-x, y+1/2, -z+1/2'
'-x, -y, -z'
'x, -y-1/2, z-1/2'

loop_
_atom_site_label
_atom_site_type_symbol
_atom_site_fract_x
_atom_site_fract_y
_atom_site_fract_z
_atom_site_U_iso_or_equiv
_atom_site_adp_type
_atom_site_occupancy
_atom_site_symmetry_multiplicity
_atom_site_calc_flag
_atom_site_refinement_flags
Cl1 Cl 0.20346(6) 0.63680(7) 0.31440(4) 0.0462(2) Uani 1 1 d .
Cl2 Cl 0.29335(6) 0.74349(7) 0.44256(4) 0.0559(2) Uani 1 1 d .
F1 F 0.00537(10) 0.04526(12) 0.28123(7) 0.0285(3) Uani 1 1 d .
F2 F -0.01214(12) 0.02646(13) 0.40948(8) 0.0369(4) Uani 1 1 d .
F3 F 0.13577(12) 0.09656(12) 0.51913(7) 0.0358(4) Uani 1 1 d .
F4 F 0.29045(11) 0.19509(11) 0.49769(7) 0.0306(4) Uani 1 1 d .
F5 F 0.15411(11) 0.08310(12) 0.09296(7) 0.0334(4) Uani 1 1 d .
F6 F 0.03315(13) 0.18141(15) -0.01207(8) 0.0484(5) Uani 1 1 d .
F7 F -0.09540(13) 0.32288(14) 0.01108(9) 0.0483(5) Uani 1 1 d .
F8 F -0.09788(12) 0.36503(12) 0.14465(9) 0.0380(4) Uani 1 1 d .
F9 F 0.02765(11) 0.27552(12) 0.24964(7) 0.0307(3) Uani 1 1 d .
F10 F 0.28698(10) 0.23650(11) 0.15539(7) 0.0269(3) Uani 1 1 d .
F11 F 0.47587(12) 0.21191(12) 0.15608(9) 0.0379(4) Uani 1 1 d .
F12 F 0.59062(11) 0.06737(13) 0.23527(9) 0.0390(4) Uani 1 1 d .
F13 F 0.50807(12) -0.05546(13) 0.31412(8) 0.0390(4) Uani 1 1 d .
F14 F 0.31727(11) -0.03321(12) 0.31485(7) 0.0331(4) Uani 1 1 d .
F15 F 0.47798(11) 0.34376(12) 0.49366(7) 0.0316(4) Uani 1 1 d .
F16 F 0.45408(13) 0.48785(12) 0.57793(8) 0.0383(4) Uani 1 1 d .
F17 F 0.27340(14) 0.57992(13) 0.56047(9) 0.0460(5) Uani 1 1 d .
F18 F 0.11693(13) 0.52669(13) 0.45131(9) 0.0442(4) Uani 1 1 d .
F19 F 0.13856(11) 0.38361(12) 0.36408(8) 0.0316(4) Uani 1 1 d .
F20 F 0.46120(11) 0.36981(11) 0.30992(8) 0.0309(4) Uani 1 1 d .
F21 F 0.64676(11) 0.31351(13) 0.31475(8) 0.0383(4) Uani 1 1 d .
F22 F 0.72940(11) 0.14890(14) 0.38928(9) 0.0443(4) Uani 1 1 d .
F23 F 0.61751(13) 0.03821(13) 0.45489(9) 0.0477(5) Uani 1 1 d .
F24 F 0.42743(12) 0.08663(13) 0.44425(9) 0.0412(4) Uani 1 1 d .
N1 N 0.13990(15) -0.00397(17) 0.21752(10) 0.0233(5) Uani 1 1 d .
N2 N 0.27393(14) 0.31576(15) 0.29559(10) 0.0196(4) Uani 1 1 d .
C1 C 0.12454(18) -0.0815(2) 0.19353(12) 0.0237(5) Uani 1 1 d .
C2 C 0.1081(2) -0.1798(2) 0.16125(14) 0.0296(6) Uani 1 1 d .
H2A H 0.1411 -0.1831 0.1237 0.044 Uiso 1 1 calc R
H2B H 0.0361 -0.1911 0.1425 0.044 Uiso 1 1 calc R
H2C H 0.1361 -0.2315 0.1957 0.044 Uiso 1 1 calc R
C3 C 0.24614(18) 0.36614(19) 0.24879(12) 0.0212(5) Uani 1 1 d .
C4 C 0.2117(2) 0.4318(2) 0.18919(13) 0.0310(6) Uani 1 1 d .
H4A H 0.1727 0.4872 0.2011 0.047 Uiso 1 1 calc R
H4B H 0.1696 0.3935 0.1505 0.047 Uiso 1 1 calc R
H4C H 0.2696 0.4590 0.1758 0.047 Uiso 1 1 calc R
C5 C 0.16356(17) 0.12813(17) 0.31837(12) 0.0184(5) Uani 1 1 d .
C6 C 0.08165(18) 0.08318(19) 0.33344(12) 0.0214(5) Uani 1 1 d .
C7 C 0.06926(18) 0.07290(19) 0.39903(13) 0.0245(5) Uani 1 1 d .
C8 C 0.1428(2) 0.10852(19) 0.45373(12) 0.0248(6) Uani 1 1 d .
C9 C 0.22253(18) 0.15897(18) 0.44083(12) 0.0210(5) Uani 1 1 d .
C10 C 0.23454(17) 0.17535(18) 0.37489(11) 0.0179(5) Uani 1 1 d .
C11 C 0.09920(17) 0.17463(18) 0.17716(12) 0.0206(5) Uani 1 1 d .
C12 C 0.09418(19) 0.1547(2) 0.10830(13) 0.0259(6) Uani 1 1 d .
C13 C 0.0313(2) 0.2032(2) 0.05314(12) 0.0303(6) Uani 1 1 d .
C14 C -0.03420(19) 0.2752(2) 0.06461(13) 0.0311(6) Uani 1 1 d .
C15 C -0.03424(18) 0.2970(2) 0.13148(14) 0.0264(6) Uani 1 1 d .
C16 C 0.03192(18) 0.24761(19) 0.18574(12) 0.0227(5) Uani 1 1 d .
C17 C 0.29174(18) 0.10402(19) 0.23650(12) 0.0211(5) Uani 1 1 d .
C18 C 0.33764(18) 0.16212(19) 0.19636(12) 0.0218(5) Uani 1 1 d .
C19 C 0.43602(19) 0.1510(2) 0.19528(13) 0.0265(6) Uani 1 1 d .
C20 C 0.49372(18) 0.0775(2) 0.23481(13) 0.0278(6) Uani 1 1 d .
C21 C 0.4522(2) 0.0156(2) 0.27482(13) 0.0274(6) Uani 1 1 d .
C22 C 0.35350(19) 0.03013(19) 0.27473(12) 0.0247(5) Uani 1 1 d .
C23 C 0.31002(18) 0.35664(18) 0.42251(12) 0.0205(5) Uani 1 1 d .
C24 C 0.38702(19) 0.38765(19) 0.47875(12) 0.0235(5) Uani 1 1 d .
C25 C 0.3761(2) 0.4620(2) 0.52438(12) 0.0278(6) Uani 1 1 d .
C26 C 0.2856(2) 0.5091(2) 0.51541(14) 0.0316(6) Uani 1 1 d .
C27 C 0.2068(2) 0.4820(2) 0.46089(14) 0.0300(6) Uani 1 1 d .
C28 C 0.22052(18) 0.40771(19) 0.41634(12) 0.0235(5) Uani 1 1 d .
C29 C 0.43210(18) 0.22938(18) 0.37488(11) 0.0200(5) Uani 1 1 d .
C30 C 0.49491(18) 0.28444(19) 0.34504(12) 0.0215(5) Uani 1 1 d .
C31 C 0.59255(19) 0.2585(2) 0.34826(12) 0.0259(6) Uani 1 1 d .
C32 C 0.63407(19) 0.1758(2) 0.38548(13) 0.0292(6) Uani 1 1 d .
C33 C 0.5773(2) 0.1192(2) 0.41831(14) 0.0304(6) Uani 1 1 d .
C34 C 0.47857(19) 0.1459(2) 0.41183(13) 0.0266(6) Uani 1 1 d .
C35 C 0.3129(3) 0.6914(4) 0.36801(19) 0.0631(11) Uani 1 1 d .
H35A H 0.3657 0.6394 0.3810 0.076 Uiso 1 1 calc R
H35B H 0.3372 0.7443 0.3417 0.076 Uiso 1 1 calc R
B1 B 0.1747(2) 0.1111(2) 0.23947(13) 0.0199(6) Uani 1 1 d .
B2 B 0.3164(2) 0.2629(2) 0.36962(13) 0.0193(6) Uani 1 1 d .

loop_
_atom_site_aniso_label
_atom_site_aniso_U_11
_atom_site_aniso_U_22
_atom_site_aniso_U_33
_atom_site_aniso_U_23
_atom_site_aniso_U_13
_atom_site_aniso_U_12
Cl1 0.0413(4) 0.0559(5) 0.0393(4) -0.0059(4) 0.0069(3) 0.0046(4)
Cl2 0.0447(5) 0.0692(6) 0.0471(5) -0.0161(4) 0.0001(4) 0.0081(4)
F1 0.0227(8) 0.0379(9) 0.0237(7) -0.0063(6) 0.0038(6) -0.0098(6)
F2 0.0336(9) 0.0483(10) 0.0355(9) -0.0065(7) 0.0208(7) -0.0187(7)
F3 0.0495(10) 0.0438(10) 0.0198(8) -0.0016(7) 0.0190(7) -0.0142(8)
F4 0.0386(9) 0.0360(9) 0.0141(7) -0.0001(6) 0.0017(6) -0.0148(7)
F5 0.0357(9) 0.0455(10) 0.0206(8) -0.0056(7) 0.0101(6) 0.0071(7)
F6 0.0504(11) 0.0765(14) 0.0158(8) 0.0023(8) 0.0045(7) 0.0021(9)
F7 0.0403(10) 0.0613(12) 0.0353(9) 0.0234(8) -0.0039(7) 0.0065(9)
F8 0.0307(9) 0.0300(9) 0.0498(10) 0.0037(7) 0.0045(7) 0.0097(7)
F9 0.0316(8) 0.0356(9) 0.0248(8) -0.0061(6) 0.0074(6) 0.0070(7)
F10 0.0278(8) 0.0288(8) 0.0262(8) 0.0061(6) 0.0107(6) 0.0034(6)
F11 0.0329(9) 0.0367(10) 0.0523(10) 0.0020(8) 0.0257(8) -0.0023(7)
F12 0.0210(8) 0.0455(10) 0.0516(10) -0.0098(8) 0.0114(7) 0.0043(7)
F13 0.0367(9) 0.0426(10) 0.0340(9) 0.0019(7) 0.0031(7) 0.0187(8)
F14 0.0389(9) 0.0332(9) 0.0293(8) 0.0103(7) 0.0128(7) 0.0076(7)
F15 0.0257(8) 0.0393(9) 0.0254(8) -0.0039(7) -0.0012(6) 0.0000(7)
F16 0.0488(10) 0.0407(10) 0.0225(8) -0.0090(7) 0.0045(7) -0.0172(8)
F17 0.0683(12) 0.0349(10) 0.0421(10) -0.0192(8) 0.0274(9) -0.0085(9)
F18 0.0416(10) 0.0412(10) 0.0547(11) -0.0071(8) 0.0216(8) 0.0127(8)
F19 0.0232(8) 0.0381(9) 0.0313(8) -0.0058(7) 0.0036(6) 0.0020(7)
F20 0.0267(8) 0.0285(9) 0.0380(9) 0.0117(7) 0.0096(6) -0.0032(6)
F21 0.0255(8) 0.0540(11) 0.0390(9) 0.0049(8) 0.0148(7) -0.0067(7)
F22 0.0206(8) 0.0587(12) 0.0520(11) -0.0036(9) 0.0067(7) 0.0088(8)
F23 0.0385(10) 0.0418(11) 0.0569(11) 0.0173(9) 0.0020(8) 0.0134(8)
F24 0.0348(9) 0.0397(10) 0.0495(10) 0.0252(8) 0.0119(8) 0.0013(7)
N1 0.0233(11) 0.0268(13) 0.0199(10) -0.0011(9) 0.0059(8) -0.0005(9)
N2 0.0192(10) 0.0202(11) 0.0198(11) -0.0014(9) 0.0058(8) -0.0027(8)
C1 0.0221(13) 0.0318(16) 0.0181(12) 0.0002(11) 0.0067(10) -0.0011(11)
C2 0.0338(15) 0.0272(15) 0.0290(14) -0.0097(11) 0.0107(11) -0.0018(12)
C3 0.0197(12) 0.0217(13) 0.0223(13) -0.0025(10) 0.0058(10) -0.0008(10)
C4 0.0373(15) 0.0266(15) 0.0241(13) 0.0070(11) -0.0005(11) 0.0016(12)
C5 0.0215(12) 0.0166(12) 0.0175(11) 0.0002(9) 0.0060(9) 0.0010(10)
C6 0.0205(12) 0.0238(13) 0.0199(12) -0.0048(10) 0.0056(9) -0.0029(10)
C7 0.0242(13) 0.0262(14) 0.0267(13) -0.0027(10) 0.0130(10) -0.0069(11)
C8 0.0353(15) 0.0271(14) 0.0162(12) -0.0007(10) 0.0142(10) -0.0022(11)
C9 0.0228(13) 0.0220(13) 0.0166(11) -0.0011(9) 0.0026(9) -0.0025(10)
C10 0.0192(12) 0.0187(13) 0.0166(11) 0.0001(9) 0.0062(9) -0.0001(9)
C11 0.0189(12) 0.0241(13) 0.0192(12) 0.0005(10) 0.0054(9) -0.0046(10)
C12 0.0228(13) 0.0328(15) 0.0228(13) 0.0002(11) 0.0071(10) -0.0019(11)
C13 0.0305(15) 0.0447(17) 0.0140(12) 0.0031(11) 0.0030(10) -0.0070(13)
C14 0.0226(14) 0.0388(17) 0.0265(14) 0.0135(12) -0.0028(10) -0.0039(12)
C15 0.0198(13) 0.0222(14) 0.0367(15) 0.0044(11) 0.0064(11) -0.0010(10)
C16 0.0209(12) 0.0266(14) 0.0215(12) -0.0037(10) 0.0070(9) -0.0055(11)
C17 0.0228(13) 0.0250(14) 0.0150(11) -0.0037(10) 0.0041(9) 0.0025(10)
C18 0.0244(13) 0.0240(13) 0.0167(12) -0.0032(10) 0.0048(9) 0.0018(10)
C19 0.0263(14) 0.0289(15) 0.0277(13) -0.0066(11) 0.0129(11) -0.0043(11)
C20 0.0204(13) 0.0330(16) 0.0298(14) -0.0105(12) 0.0061(11) 0.0034(11)
C21 0.0292(14) 0.0293(15) 0.0208(12) -0.0033(11) 0.0016(10) 0.0108(11)
C22 0.0290(14) 0.0258(14) 0.0197(12) -0.0011(10) 0.0072(10) 0.0018(11)
C23 0.0235(13) 0.0209(13) 0.0180(12) 0.0004(9) 0.0072(9) -0.0039(10)
C24 0.0263(14) 0.0242(14) 0.0207(12) 0.0009(10) 0.0077(10) -0.0045(11)
C25 0.0377(16) 0.0272(15) 0.0188(12) -0.0025(10) 0.0083(11) -0.0124(12)
C26 0.0504(18) 0.0225(14) 0.0285(14) -0.0090(11) 0.0223(13) -0.0071(13)
C27 0.0340(15) 0.0278(15) 0.0326(15) 0.0005(12) 0.0165(12) 0.0032(12)
C28 0.0241(13) 0.0256(14) 0.0209(12) -0.0009(10) 0.0062(10) -0.0027(10)
C29 0.0227(12) 0.0223(13) 0.0141(11) -0.0020(9) 0.0034(9) -0.0024(10)
C30 0.0250(13) 0.0226(13) 0.0160(12) -0.0016(10) 0.0034(9) -0.0014(10)
C31 0.0242(13) 0.0333(15) 0.0208(13) -0.0038(11) 0.0069(10) -0.0074(11)
C32 0.0188(13) 0.0379(16) 0.0289(14) -0.0087(12) 0.0030(10) 0.0036(11)
C33 0.0302(15) 0.0261(15) 0.0300(14) 0.0018(11) -0.0004(11) 0.0069(12)
C34 0.0288(14) 0.0261(15) 0.0245(13) 0.0027(11) 0.0066(10) -0.0029(11)
C35 0.0365(19) 0.102(3) 0.054(2) -0.016(2) 0.0174(16) -0.008(2)
B1 0.0208(14) 0.0215(15) 0.0173(13) -0.0018(11) 0.0050(10) -0.0025(11)
B2 0.0218(14) 0.0197(14) 0.0161(13) 0.0029(10) 0.0045(10) -0.0008(11)

loop_
_atom_type_symbol
_atom_type_description
_atom_type_scat_dispersion_real
_atom_type_scat_dispersion_imag
_atom_type_scat_source
C C 0.0033 0.0016 'International Tables Vol C Tables 4.2.6.8 and 6.1.1.4'
H H 0.0000 0.0000 'International Tables Vol C Tables 4.2.6.8 and 6.1.1.4'
B B 0.0013 0.0007 'International Tables Vol C Tables 4.2.6.8 and 6.1.1.4'
Cl Cl 0.1484 0.1585 'International Tables Vol C Tables 4.2.6.8 and 6.1.1.4'
F F 0.0171 0.0103 'International Tables Vol C Tables 4.2.6.8 and 6.1.1.4'
N N 0.0061 0.0033 'International Tables Vol C Tables 4.2.6.8 and 6.1.1.4'

loop_
_geom_angle_atom_site_label_1
_geom_angle_atom_site_label_2
_geom_angle_atom_site_label_3
_geom_angle
C1 N1 B1 167.8(2)
C3 N2 B2 169.7(2)
N1 C1 C2 177.5(3)
N2 C3 C4 179.1(3)
C6 C5 C10 116.5(2)
C6 C5 B1 116.2(2)
C10 C5 B1 127.0(2)
F1 C6 C7 115.2(2)
F1 C6 C5 120.2(2)
C7 C6 C5 124.6(2)
F2 C7 C8 120.6(2)
F2 C7 C6 120.9(2)
C8 C7 C6 118.4(2)
F3 C8 C7 120.5(2)
F3 C8 C9 120.6(2)
C7 C8 C9 118.9(2)
F4 C9 C8 115.3(2)
F4 C9 C10 120.7(2)
C8 C9 C10 124.0(2)
C9 C10 C5 116.9(2)
C9 C10 B2 115.4(2)
C5 C10 B2 126.77(19)
C16 C11 C12 113.5(2)
C16 C11 B1 125.6(2)
C12 C11 B1 120.9(2)
F5 C12 C13 116.4(2)
F5 C12 C11 119.3(2)
C13 C12 C11 124.3(2)
F6 C13 C12 120.6(3)
F6 C13 C14 119.6(2)
C12 C13 C14 119.8(2)
F7 C14 C15 121.3(3)
F7 C14 C13 120.0(2)
C15 C14 C13 118.7(2)
F8 C15 C14 120.5(2)
F8 C15 C16 119.9(2)
C14 C15 C16 119.6(2)
F9 C16 C15 115.3(2)
F9 C16 C11 120.7(2)
C15 C16 C11 124.0(2)
C18 C17 C22 113.8(2)
C18 C17 B1 126.8(2)
C22 C17 B1 119.3(2)
F10 C18 C19 115.1(2)
F10 C18 C17 121.0(2)
C19 C18 C17 123.9(2)
F11 C19 C20 120.0(2)
F11 C19 C18 120.4(2)
C20 C19 C18 119.6(2)
F12 C20 C19 120.1(2)
F12 C20 C21 120.3(2)
C19 C20 C21 119.6(2)
F13 C21 C20 120.0(2)
F13 C21 C22 121.2(2)
C20 C21 C22 118.8(2)
F14 C22 C21 115.8(2)
F14 C22 C17 119.9(2)
C21 C22 C17 124.3(2)
C28 C23 C24 113.6(2)
C28 C23 B2 120.6(2)
C24 C23 B2 125.6(2)
F15 C24 C25 115.0(2)
F15 C24 C23 121.4(2)
C25 C24 C23 123.6(2)
F16 C25 C26 119.9(2)
F16 C25 C24 120.2(2)
C26 C25 C24 119.8(2)
F17 C26 C25 120.3(3)
F17 C26 C27 120.3(3)
C25 C26 C27 119.4(2)
F18 C27 C26 120.4(2)
F18 C27 C28 120.4(2)
C26 C27 C28 119.2(2)
F19 C28 C27 115.9(2)
F19 C28 C23 119.6(2)
C27 C28 C23 124.5(2)
C30 C29 C34 113.3(2)
C30 C29 B2 122.8(2)
C34 C29 B2 123.8(2)
F20 C30 C31 115.7(2)
F20 C30 C29 119.9(2)
C31 C30 C29 124.4(2)
F21 C31 C32 120.0(2)
F21 C31 C30 120.6(2)
C32 C31 C30 119.5(2)
F22 C32 C31 120.5(2)
F22 C32 C33 120.1(2)
C31 C32 C33 119.4(2)
F23 C33 C32 119.7(2)
F23 C33 C34 121.0(2)
C32 C33 C34 119.3(2)
F24 C34 C33 116.1(2)
F24 C34 C29 119.9(2)
C33 C34 C29 124.0(2)
Cl2 C35 Cl1 112.58(19)
N1 B1 C11 101.33(18)
N1 B1 C17 99.25(18)
C11 B1 C17 116.07(19)
N1 B1 C5 107.04(18)
C11 B1 C5 117.3(2)
C17 B1 C5 112.83(19)
N2 B2 C29 106.94(18)
N2 B2 C10 106.19(18)
C29 B2 C10 118.7(2)
N2 B2 C23 101.10(18)
C29 B2 C23 112.43(19)
C10 B2 C23 109.71(19)

loop_
_geom_bond_atom_site_label_1
_geom_bond_atom_site_label_2
_geom_bond_distance
Cl1 C35 1.766(4)
Cl2 C35 1.733(4)
F1 C6 1.371(3)
F2 C7 1.350(3)
F3 C8 1.350(3)
F4 C9 1.359(3)
F5 C12 1.352(3)
F6 C13 1.346(3)
F7 C14 1.338(3)
F8 C15 1.338(3)
F9 C16 1.350(3)
F10 C18 1.357(3)
F11 C19 1.345(3)
F12 C20 1.347(3)
F13 C21 1.338(3)
F14 C22 1.350(3)
F15 C24 1.349(3)
F16 C25 1.350(3)
F17 C26 1.347(3)
F18 C27 1.347(3)
F19 C28 1.363(3)
F20 C30 1.353(3)
F21 C31 1.349(3)
F22 C32 1.351(3)
F23 C33 1.339(3)
F24 C34 1.338(3)
N1 C1 1.135(3)
N1 B1 1.630(4)
N2 C3 1.134(3)
N2 B2 1.607(3)
C1 C2 1.450(4)
C3 C4 1.455(4)
C5 C6 1.385(3)
C5 C10 1.434(3)
C5 B1 1.645(3)
C6 C7 1.377(3)
C7 C8 1.369(4)
C8 C9 1.374(3)
C9 C10 1.392(3)
C10 B2 1.649(4)
C11 C16 1.388(3)
C11 C12 1.389(3)
C11 B1 1.636(4)
C12 C13 1.374(4)
C13 C14 1.381(4)
C14 C15 1.372(4)
C15 C16 1.388(4)
C17 C18 1.386(3)
C17 C22 1.393(4)
C17 B1 1.641(4)
C18 C19 1.377(4)
C19 C20 1.374(4)
C20 C21 1.378(4)
C21 C22 1.380(4)
C23 C28 1.390(3)
C23 C24 1.393(3)
C23 B2 1.655(4)
C24 C25 1.383(4)
C25 C26 1.371(4)
C26 C27 1.372(4)
C27 C28 1.379(4)
C29 C30 1.389(3)
C29 C34 1.395(4)
C29 B2 1.639(4)
C30 C31 1.381(4)
C31 C32 1.368(4)
C32 C33 1.376(4)
C33 C34 1.386(4)

loop_
_geom_torsion_atom_site_label_1
_geom_torsion_atom_site_label_2
_geom_torsion_atom_site_label_3
_geom_torsion_atom_site_label_4
_geom_torsion
C10 C5 C6 F1 173.5(2)
B1 C5 C6 F1 -12.8(3)
C10 C5 C6 C7 -6.4(4)
B1 C5 C6 C7 167.4(2)
F1 C6 C7 F2 1.3(4)
C5 C6 C7 F2 -178.8(2)
F1 C6 C7 C8 179.6(2)
C5 C6 C7 C8 -0.6(4)
F2 C7 C8 F3 0.9(4)
C6 C7 C8 F3 -177.4(2)
F2 C7 C8 C9 -177.4(2)
C6 C7 C8 C9 4.4(4)
F3 C8 C9 F4 -0.6(4)
C7 C8 C9 F4 177.7(2)
F3 C8 C9 C10 -179.3(2)
C7 C8 C9 C10 -1.0(4)
F4 C9 C10 C5 175.4(2)
C8 C9 C10 C5 -6.0(4)
F4 C9 C10 B2 -15.1(3)
C8 C9 C10 B2 163.6(2)
C6 C5 C10 C9 9.2(3)
B1 C5 C10 C9 -163.8(2)
C6 C5 C10 B2 -159.0(2)
B1 C5 C10 B2 28.0(4)
C16 C11 C12 F5 -178.3(2)
B1 C11 C12 F5 -1.4(3)
C16 C11 C12 C13 1.6(4)
B1 C11 C12 C13 178.6(2)
F5 C12 C13 F6 -2.0(4)
C11 C12 C13 F6 178.0(2)
F5 C12 C13 C14 178.1(2)
C11 C12 C13 C14 -1.8(4)
F6 C13 C14 F7 0.0(4)
C12 C13 C14 F7 179.8(2)
F6 C13 C14 C15 -179.4(2)
C12 C13 C14 C15 0.4(4)
F7 C14 C15 F8 1.8(4)
C13 C14 C15 F8 -178.8(2)
F7 C14 C15 C16 -178.5(2)
C13 C14 C15 C16 0.9(4)
F8 C15 C16 F9 -1.6(3)
C14 C15 C16 F9 178.7(2)
F8 C15 C16 C11 178.7(2)
C14 C15 C16 C11 -1.0(4)
C12 C11 C16 F9 -179.9(2)
B1 C11 C16 F9 3.3(4)
C12 C11 C16 C15 -0.2(4)
B1 C11 C16 C15 -177.0(2)
C22 C17 C18 F10 179.1(2)
B1 C17 C18 F10 2.4(4)
C22 C17 C18 C19 -1.9(4)
B1 C17 C18 C19 -178.7(2)
F10 C18 C19 F11 0.6(3)
C17 C18 C19 F11 -178.5(2)
F10 C18 C19 C20 -179.8(2)
C17 C18 C19 C20 1.2(4)
F11 C19 C20 F12 1.1(4)
C18 C19 C20 F12 -178.6(2)
F11 C19 C20 C21 179.9(2)
C18 C19 C20 C21 0.3(4)
F12 C20 C21 F13 -0.3(4)
C19 C20 C21 F13 -179.2(2)
F12 C20 C21 C22 178.0(2)
C19 C20 C21 C22 -0.9(4)
F13 C21 C22 F14 -1.8(3)
C20 C21 C22 F14 179.8(2)
F13 C21 C22 C17 178.4(2)
C20 C21 C22 C17 0.0(4)
C18 C17 C22 F14 -178.5(2)
B1 C17 C22 F14 -1.5(3)
C18 C17 C22 C21 1.3(4)
B1 C17 C22 C21 178.3(2)
C28 C23 C24 F15 177.9(2)
B2 C23 C24 F15 2.4(4)
C28 C23 C24 C25 0.1(3)
B2 C23 C24 C25 -175.4(2)
F15 C24 C25 F16 1.8(3)
C23 C24 C25 F16 179.8(2)
F15 C24 C25 C26 -177.8(2)
C23 C24 C25 C26 0.2(4)
F16 C25 C26 F17 -1.2(4)
C24 C25 C26 F17 178.4(2)
F16 C25 C26 C27 -179.8(2)
C24 C25 C26 C27 -0.2(4)
F17 C26 C27 F18 0.9(4)
C25 C26 C27 F18 179.5(2)
F17 C26 C27 C28 -178.6(2)
C25 C26 C27 C28 0.0(4)
F18 C27 C28 F19 -0.5(4)
C26 C27 C28 F19 179.0(2)
F18 C27 C28 C23 -179.3(2)
C26 C27 C28 C23 0.2(4)
C24 C23 C28 F19 -179.0(2)
B2 C23 C28 F19 -3.3(3)
C24 C23 C28 C27 -0.2(4)
B2 C23 C28 C27 175.5(2)
C34 C29 C30 F20 -177.3(2)
B2 C29 C30 F20 0.1(3)
C34 C29 C30 C31 2.7(3)
B2 C29 C30 C31 -179.9(2)
F20 C30 C31 F21 -3.4(3)
C29 C30 C31 F21 176.5(2)
F20 C30 C31 C32 177.0(2)
C29 C30 C31 C32 -3.0(4)
F21 C31 C32 F22 0.3(4)
C30 C31 C32 F22 179.9(2)
F21 C31 C32 C33 -178.7(2)
C30 C31 C32 C33 0.8(4)
F22 C32 C33 F23 1.0(4)
C31 C32 C33 F23 -179.9(2)
F22 C32 C33 C34 -177.7(2)
C31 C32 C33 C34 1.3(4)
F23 C33 C34 F24 0.3(4)
C32 C33 C34 F24 179.0(2)
F23 C33 C34 C29 179.7(2)
C32 C33 C34 C29 -1.6(4)
C30 C29 C34 F24 179.0(2)
B2 C29 C34 F24 1.6(4)
C30 C29 C34 C33 -0.3(4)
B2 C29 C34 C33 -177.8(2)
C1 N1 B1 C11 74.6(11)
C1 N1 B1 C17 -44.6(11)
C1 N1 B1 C5 -162.0(11)
C16 C11 B1 N1 121.5(2)
C12 C11 B1 N1 -55.1(3)
C16 C11 B1 C17 -132.2(2)
C12 C11 B1 C17 51.2(3)
C16 C11 B1 C5 5.4(3)
C12 C11 B1 C5 -171.2(2)
C18 C17 B1 N1 122.0(2)
C22 C17 B1 N1 -54.6(3)
C18 C17 B1 C11 14.5(3)
C22 C17 B1 C11 -162.1(2)
C18 C17 B1 C5 -125.0(2)
C22 C17 B1 C5 58.4(3)
C6 C5 B1 N1 -38.0(3)
C10 C5 B1 N1 135.0(2)
C6 C5 B1 C11 75.0(3)
C10 C5 B1 C11 -112.0(3)
C6 C5 B1 C17 -146.1(2)
C10 C5 B1 C17 26.9(3)
C3 N2 B2 C29 -103.2(12)
C3 N2 B2 C10 129.0(12)
C3 N2 B2 C23 14.5(13)
C30 C29 B2 N2 33.7(3)
C34 C29 B2 N2 -149.1(2)
C30 C29 B2 C10 153.6(2)
C34 C29 B2 C10 -29.2(3)
C30 C29 B2 C23 -76.4(3)
C34 C29 B2 C23 100.8(3)
C9 C10 B2 N2 -146.0(2)
C5 C10 B2 N2 22.3(3)
C9 C10 B2 C29 93.7(3)
C5 C10 B2 C29 -98.0(3)
C9 C10 B2 C23 -37.5(3)
C5 C10 B2 C23 130.8(2)
C28 C23 B2 N2 54.2(3)
C24 C23 B2 N2 -130.7(2)
C28 C23 B2 C29 167.9(2)
C24 C23 B2 C29 -17.0(3)
C28 C23 B2 C10 -57.7(3)
C24 C23 B2 C10 117.5(2)
